data_7005591
loop_
_publ_author_name
'Cui, Yi'
'Li, Fenghong'
'Lu, Zheng-Hong'
'Wang, Suning'

_publ_section_title
;
 Three-coordinate organoboron with a B=N bond: substituent effects,
 luminescence/electroluminescence and reactions with fluoride.
;
_journal_issue 25
_journal_name_full 'Dalton transactions (Cambridge, England : 2003)'
_journal_page_first 2634
_journal_page_last 2643
_journal_paper_doi 10.1039/b703366d
_journal_year 2007
_chemical_formula_sum 'C36 H44 B2 O'
_chemical_formula_weight 514.37
_chemical_name_systematic
;
?
;
_space_group_IT_number 14
_symmetry_cell_setting monoclinic
_symmetry_space_group_name_Hall '-P 2yn'
_symmetry_space_group_name_H-M 'P 1 21/n 1'
_atom_sites_solution_hydrogens geom
_atom_sites_solution_primary direct
_atom_sites_solution_secondary difmap
_audit_creation_method SHELXL-97
_cell_angle_alpha 90.00
_cell_angle_beta 93.164(3)
_cell_angle_gamma 90.00
_cell_formula_units_Z 4
_cell_length_a 8.9762(13)
_cell_length_b 8.5219(12)
_cell_length_c 40.736(6)
_cell_measurement_temperature 297(2)
_cell_volume 3111.3(8)
_computing_cell_refinement 'Bruker SMART'
_computing_data_collection 'Bruker SMART'
_computing_data_reduction 'Bruker SHELXTL'
_computing_molecular_graphics 'Bruker SHELXTL'
_computing_publication_material 'Bruker SHELXTL'
_computing_structure_refinement 'SHELXL-97 (Sheldrick, 1997)'
_computing_structure_solution 'SHELXS-97 (Sheldrick, 1990)'
_diffrn_ambient_temperature 297(2)
_diffrn_measured_fraction_theta_full 0.946
_diffrn_measured_fraction_theta_max 0.946
_diffrn_measurement_device_type 'CCD area detector'
_diffrn_measurement_method 'phi and omega scans'
_diffrn_radiation_monochromator graphite
_diffrn_radiation_source 'fine-focus sealed tube'
_diffrn_radiation_type MoK\a
_diffrn_radiation_wavelength 0.71073
_diffrn_reflns_av_R_equivalents 0.0620
_diffrn_reflns_av_sigmaI/netI 0.1079
_diffrn_reflns_limit_h_max 11
_diffrn_reflns_limit_h_min -11
_diffrn_reflns_limit_k_max 10
_diffrn_reflns_limit_k_min -11
_diffrn_reflns_limit_l_max 48
_diffrn_reflns_limit_l_min -53
_diffrn_reflns_number 21312
_diffrn_reflns_theta_full 28.30
_diffrn_reflns_theta_max 28.30
_diffrn_reflns_theta_min 2.00
_exptl_absorpt_coefficient_mu 0.063
_exptl_absorpt_correction_T_max 1.000
_exptl_absorpt_correction_T_min 0.680
_exptl_absorpt_correction_type SADABS
_exptl_crystal_colour Colorless
_exptl_crystal_density_diffrn 1.098
_exptl_crystal_density_method 'not measured'
_exptl_crystal_description plate
_exptl_crystal_F_000 1112
_exptl_crystal_size_max 0.1
_exptl_crystal_size_mid 0.2
_exptl_crystal_size_min 0.3
_refine_diff_density_max 0.300
_refine_diff_density_min -0.248
_refine_diff_density_rms 0.059
_refine_ls_extinction_method none
_refine_ls_goodness_of_fit_ref 1.054
_refine_ls_hydrogen_treatment mixed
_refine_ls_matrix_type full
_refine_ls_number_parameters 352
_refine_ls_number_reflns 7319
_refine_ls_number_restraints 0
_refine_ls_restrained_S_all 1.054
_refine_ls_R_factor_all 0.2035
_refine_ls_R_factor_gt 0.0986
_refine_ls_shift/su_max 0.000
_refine_ls_shift/su_mean 0.000
_refine_ls_structure_factor_coef Fsqd
_refine_ls_weighting_details 'calc w=1/[\s^2^(Fo^2^)+(0.1800P)^2^+0.0000P] where P=(Fo^2^+2Fc^2^)/3'
_refine_ls_weighting_scheme calc
_refine_ls_wR_factor_gt 0.3214
_refine_ls_wR_factor_ref 0.3560
_reflns_number_gt 2878
_reflns_number_total 7319
_reflns_threshold_expression >2sigma(I)
_cod_data_source_file b703366d.txt
_cod_data_source_block bob
_cod_depositor_comments
;

2018-01-21
Z value and formula fixed to values more according to usual
chemical conventions.                 miguel
;
_cod_original_formula_sum 'C24 H29.33 B1.33 O0.67'
_cod_original_formula_weight 342.89
_cod_original_formula_units_Z 6
_cod_original_sg_symbol_H-M P2(1)/n
_cod_database_code 7005591

loop_
_symmetry_equiv_pos_as_xyz
'x, y, z'
'-x+1/2, y+1/2, -z+1/2'
'-x, -y, -z'
'x-1/2, -y-1/2, z-1/2'

loop_
_atom_site_label
_atom_site_type_symbol
_atom_site_fract_x
_atom_site_fract_y
_atom_site_fract_z
_atom_site_U_iso_or_equiv
_atom_site_adp_type
_atom_site_occupancy
_atom_site_symmetry_multiplicity
_atom_site_calc_flag
_atom_site_refinement_flags
_atom_site_disorder_assembly
_atom_site_disorder_group
O1 O 0.4888(3) 0.6984(3) 0.12533(7) 0.0551(8) Uani 1 1 d . . .
C2 C 0.8292(5) 0.6218(5) 0.14610(11) 0.0546(11) Uani 1 1 d . . .
C3 C 0.7025(4) 0.6424(5) 0.16521(10) 0.0509(11) Uani 1 1 d . . .
C4 C 0.6116(5) 0.9887(5) 0.18913(11) 0.0537(11) Uani 1 1 d . . .
C5 C 0.5089(4) 0.8884(5) 0.17309(9) 0.0473(10) Uani 1 1 d . . .
C6 C 0.3615(5) 0.8995(5) 0.18041(10) 0.0527(11) Uani 1 1 d . . .
C7 C 0.1888(5) 0.5378(5) 0.07213(11) 0.0608(12) Uani 1 1 d . . .
C8 C 0.4191(6) 1.0983(5) 0.22163(10) 0.0599(12) Uani 1 1 d . . .
C9 C 0.3180(5) 1.0040(5) 0.20482(11) 0.0545(11) Uani 1 1 d . . .
H9A H 0.2181 1.0092 0.2096 0.065 Uiso 1 1 calc R . .
C10 C 0.3129(5) 0.5163(5) 0.09370(10) 0.0524(11) Uani 1 1 d . . .
C11 C 0.7028(5) 0.5616(5) 0.19549(11) 0.0560(11) Uani 1 1 d . . .
C12 C 0.3216(5) 0.3777(5) 0.11311(10) 0.0545(11) Uani 1 1 d . . .
C13 C 0.5632(5) 1.0933(5) 0.21240(11) 0.0612(12) Uani 1 1 d . . .
H13A H 0.6319 1.1631 0.2222 0.073 Uiso 1 1 calc R . .
C14 C 0.5260(5) 0.7060(5) 0.06562(10) 0.0498(10) Uani 1 1 d . . .
C15 C 0.9429(5) 0.5246(5) 0.15719(12) 0.0596(12) Uani 1 1 d . . .
H15A H 1.0251 0.5137 0.1444 0.072 Uiso 1 1 calc R . .
C16 C 0.5999(5) 0.6044(6) 0.04436(11) 0.0592(12) Uani 1 1 d . . .
C17 C 0.5424(6) 0.8667(5) 0.06045(11) 0.0624(12) Uani 1 1 d . . .
B2 B 0.4444(5) 0.6401(5) 0.09583(12) 0.0483(12) Uani 1 1 d . . .
C19 C 0.8442(6) 0.7118(7) 0.11473(12) 0.0743(14) Uani 1 1 d . . .
H19A H 0.9359 0.6833 0.1052 0.111 Uiso 1 1 calc R . .
H19B H 0.8445 0.8223 0.1193 0.111 Uiso 1 1 calc R . .
H19C H 0.7617 0.6873 0.0996 0.111 Uiso 1 1 calc R . .
C20 C 0.6247(6) 0.9213(6) 0.03569(13) 0.0768(15) Uani 1 1 d . . .
H20A H 0.6308 1.0292 0.0325 0.092 Uiso 1 1 calc R . .
C21 C 0.8189(5) 0.4637(5) 0.20505(12) 0.0626(12) Uani 1 1 d . . .
H21A H 0.8153 0.4096 0.2248 0.075 Uiso 1 1 calc R . .
B1 B 0.5682(6) 0.7432(6) 0.15277(12) 0.0508(12) Uani 1 1 d . . .
C23 C 0.2082(6) 0.2699(6) 0.11055(13) 0.0710(14) Uani 1 1 d . . .
H23A H 0.2149 0.1797 0.1234 0.085 Uiso 1 1 calc R . .
C24 C 0.9417(5) 0.4428(6) 0.18607(14) 0.0662(13) Uani 1 1 d . . .
C25 C 0.0832(6) 0.2917(7) 0.08921(16) 0.0807(16) Uani 1 1 d . . .
C26 C 0.1700(6) 0.6783(6) 0.05069(13) 0.0812(16) Uani 1 1 d . . .
H26A H 0.2553 0.7455 0.0540 0.122 Uiso 1 1 calc R . .
H26B H 0.0817 0.7342 0.0561 0.122 Uiso 1 1 calc R . .
H26C H 0.1607 0.6460 0.0281 0.122 Uiso 1 1 calc R . .
C27 C 0.6834(5) 0.6656(6) 0.02037(11) 0.0668(13) Uani 1 1 d . . .
H27A H 0.7318 0.5964 0.0069 0.080 Uiso 1 1 calc R . .
C28 C 0.0748(6) 0.4237(7) 0.07115(13) 0.0752(14) Uani 1 1 d . . .
H28A H -0.0099 0.4406 0.0574 0.090 Uiso 1 1 calc R . .
C29 C 0.5907(6) 0.4297(6) 0.04810(13) 0.0776(15) Uani 1 1 d . . .
H29A H 0.6460 0.3799 0.0315 0.116 Uiso 1 1 calc R . .
H29B H 0.4882 0.3973 0.0458 0.116 Uiso 1 1 calc R . .
H29C H 0.6321 0.3999 0.0694 0.116 Uiso 1 1 calc R . .
C30 C 0.5730(6) 0.5780(7) 0.21680(12) 0.0767(15) Uani 1 1 d . . .
H30A H 0.5897 0.5151 0.2362 0.115 Uiso 1 1 calc R . .
H30B H 0.4837 0.5435 0.2049 0.115 Uiso 1 1 calc R . .
H30C H 0.5623 0.6860 0.2230 0.115 Uiso 1 1 calc R . .
C31 C 0.4714(7) 0.9870(6) 0.08271(14) 0.0895(18) Uani 1 1 d . . .
H31A H 0.4954 1.0910 0.0757 0.134 Uiso 1 1 calc R . .
H31B H 0.5093 0.9719 0.1050 0.134 Uiso 1 1 calc R . .
H31C H 0.3651 0.9735 0.0815 0.134 Uiso 1 1 calc R . .
C32 C 0.2393(5) 0.8010(6) 0.16430(13) 0.0732(14) Uani 1 1 d . . .
H32A H 0.2805 0.7334 0.1483 0.110 Uiso 1 1 calc R . .
H32B H 0.1655 0.8682 0.1537 0.110 Uiso 1 1 calc R . .
H32C H 0.1939 0.7387 0.1806 0.110 Uiso 1 1 calc R . .
C33 C 0.4542(6) 0.3435(6) 0.13632(12) 0.0799(16) Uani 1 1 d . . .
H33A H 0.4390 0.2456 0.1473 0.120 Uiso 1 1 calc R . .
H33B H 0.4655 0.4260 0.1523 0.120 Uiso 1 1 calc R . .
H33C H 0.5425 0.3370 0.1241 0.120 Uiso 1 1 calc R . .
C34 C 0.6997(6) 0.8232(7) 0.01510(12) 0.0768(15) Uani 1 1 d . . .
C35 C 0.3734(7) 1.2016(6) 0.24933(13) 0.0873(17) Uani 1 1 d . . .
H35A H 0.2684 1.1895 0.2520 0.131 Uiso 1 1 calc R . .
H35B H 0.3945 1.3091 0.2443 0.131 Uiso 1 1 calc R . .
H35C H 0.4280 1.1719 0.2693 0.131 Uiso 1 1 calc R . .
C36 C 1.0648(6) 0.3356(7) 0.19753(16) 0.0942(18) Uani 1 1 d . . .
H36A H 1.1396 0.3336 0.1816 0.141 Uiso 1 1 calc R . .
H36B H 1.0259 0.2318 0.2002 0.141 Uiso 1 1 calc R . .
H36C H 1.1083 0.3724 0.2182 0.141 Uiso 1 1 calc R . .
C37 C 0.7736(5) 0.9955(7) 0.18185(15) 0.0871(17) Uani 1 1 d . . .
H37A H 0.8229 1.0737 0.1955 0.131 Uiso 1 1 calc R . .
H37B H 0.7825 1.0221 0.1591 0.131 Uiso 1 1 calc R . .
H37C H 0.8188 0.8951 0.1863 0.131 Uiso 1 1 calc R . .
C38 C 0.7968(8) 0.8889(10) -0.01034(15) 0.119(2) Uani 1 1 d . . .
H38A H 0.8395 0.8044 -0.0223 0.178 Uiso 1 1 calc R . .
H38B H 0.8752 0.9504 0.0002 0.178 Uiso 1 1 calc R . .
H38C H 0.7379 0.9539 -0.0253 0.178 Uiso 1 1 calc R . .
C39 C -0.0396(7) 0.1696(9) 0.0877(2) 0.119(2) Uani 1 1 d . . .
H39A H -0.1177 0.2019 0.0721 0.179 Uiso 1 1 calc R . .
H39B H -0.0791 0.1588 0.1090 0.179 Uiso 1 1 calc R . .
H39C H 0.0002 0.0707 0.0810 0.179 Uiso 1 1 calc R . .

loop_
_atom_site_aniso_label
_atom_site_aniso_U_11
_atom_site_aniso_U_22
_atom_site_aniso_U_33
_atom_site_aniso_U_23
_atom_site_aniso_U_13
_atom_site_aniso_U_12
O1 0.0600(18) 0.0562(18) 0.0487(16) -0.0048(14) -0.0019(14) 0.0051(14)
C2 0.044(2) 0.058(3) 0.061(3) -0.008(2) 0.006(2) -0.007(2)
C3 0.045(2) 0.055(3) 0.053(2) -0.006(2) 0.000(2) -0.0035(19)
C4 0.050(3) 0.051(3) 0.059(3) -0.002(2) -0.005(2) -0.001(2)
C5 0.048(3) 0.050(2) 0.044(2) -0.0008(19) 0.0029(19) 0.0006(19)
C6 0.057(3) 0.049(3) 0.052(2) 0.008(2) 0.003(2) 0.005(2)
C7 0.059(3) 0.057(3) 0.066(3) -0.006(2) 0.002(2) 0.011(2)
C8 0.082(4) 0.050(3) 0.048(2) -0.001(2) 0.005(2) 0.012(2)
C9 0.049(3) 0.052(3) 0.063(3) 0.006(2) 0.010(2) 0.006(2)
C10 0.059(3) 0.052(3) 0.047(2) -0.006(2) 0.006(2) 0.006(2)
C11 0.055(3) 0.053(3) 0.059(3) 0.003(2) 0.003(2) -0.003(2)
C12 0.061(3) 0.048(3) 0.055(3) -0.007(2) 0.008(2) -0.002(2)
C13 0.062(3) 0.052(3) 0.069(3) -0.007(2) 0.001(2) -0.003(2)
C14 0.053(3) 0.048(3) 0.047(2) -0.003(2) -0.0046(19) -0.0043(19)
C15 0.047(3) 0.060(3) 0.072(3) -0.006(3) 0.001(2) 0.005(2)
C16 0.064(3) 0.057(3) 0.056(3) -0.007(2) -0.003(2) -0.002(2)
C17 0.078(3) 0.054(3) 0.055(3) 0.003(2) -0.003(2) 0.001(2)
B2 0.055(3) 0.038(3) 0.051(3) -0.009(2) -0.005(2) 0.019(2)
C19 0.063(3) 0.091(4) 0.070(3) 0.002(3) 0.007(2) -0.001(3)
C20 0.100(4) 0.059(3) 0.071(3) 0.008(3) 0.000(3) -0.008(3)
C21 0.065(3) 0.056(3) 0.066(3) 0.000(2) -0.007(2) -0.005(2)
B1 0.056(3) 0.051(3) 0.046(3) -0.004(2) 0.010(2) -0.007(2)
C23 0.083(4) 0.049(3) 0.083(4) -0.006(2) 0.026(3) -0.001(3)
C24 0.048(3) 0.061(3) 0.088(4) -0.014(3) -0.013(3) -0.001(2)
C25 0.067(3) 0.068(4) 0.107(4) -0.011(3) 0.007(3) -0.007(3)
C26 0.070(3) 0.087(4) 0.085(4) 0.012(3) -0.019(3) 0.008(3)
C27 0.069(3) 0.074(4) 0.058(3) -0.004(3) 0.005(2) 0.006(3)
C28 0.065(3) 0.077(4) 0.083(4) -0.004(3) -0.004(3) -0.003(3)
C29 0.095(4) 0.058(3) 0.081(3) -0.018(3) 0.013(3) 0.005(3)
C30 0.083(4) 0.084(4) 0.064(3) 0.014(3) 0.011(3) 0.008(3)
C31 0.131(5) 0.051(3) 0.087(4) 0.001(3) 0.012(3) 0.020(3)
C32 0.048(3) 0.086(4) 0.086(4) -0.021(3) 0.010(2) -0.004(2)
C33 0.111(4) 0.050(3) 0.076(3) 0.008(3) -0.023(3) 0.010(3)
C34 0.086(4) 0.084(4) 0.061(3) 0.012(3) 0.006(3) -0.015(3)
C35 0.113(5) 0.067(3) 0.083(4) -0.012(3) 0.020(3) 0.017(3)
C36 0.069(3) 0.085(4) 0.127(5) 0.016(4) -0.007(3) 0.018(3)
C37 0.059(3) 0.084(4) 0.119(5) -0.029(4) 0.017(3) -0.016(3)
C38 0.132(6) 0.135(6) 0.092(5) 0.016(4) 0.028(4) -0.011(5)
C39 0.084(4) 0.112(5) 0.163(6) 0.005(5) 0.015(4) -0.035(4)

loop_
_atom_type_symbol
_atom_type_description
_atom_type_scat_dispersion_real
_atom_type_scat_dispersion_imag
_atom_type_scat_source
C C 0.0033 0.0016 'International Tables Vol C Tables 4.2.6.8 and 6.1.1.4'
H H 0.0000 0.0000 'International Tables Vol C Tables 4.2.6.8 and 6.1.1.4'
B B 0.0013 0.0007 'International Tables Vol C Tables 4.2.6.8 and 6.1.1.4'
O O 0.0106 0.0060 'International Tables Vol C Tables 4.2.6.8 and 6.1.1.4'

loop_
_geom_angle_atom_site_label_1
_geom_angle_atom_site_label_2
_geom_angle_atom_site_label_3
_geom_angle
_geom_angle_site_symmetry_1
_geom_angle_site_symmetry_3
_geom_angle_publ_flag
B2 O1 B1 165.1(4) . . ?
C15 C2 C3 119.8(4) . . ?
C15 C2 C19 119.2(4) . . ?
C3 C2 C19 120.9(4) . . ?
C11 C3 C2 117.0(4) . . ?
C11 C3 B1 121.4(4) . . ?
C2 C3 B1 121.5(4) . . ?
C13 C4 C5 119.3(4) . . ?
C13 C4 C37 117.0(4) . . ?
C5 C4 C37 123.7(4) . . ?
C6 C5 C4 118.4(4) . . ?
C6 C5 B1 121.2(4) . . ?
C4 C5 B1 119.2(4) . . ?
C5 C6 C9 120.3(4) . . ?
C5 C6 C32 123.7(4) . . ?
C9 C6 C32 116.0(4) . . ?
C10 C7 C28 118.7(4) . . ?
C10 C7 C26 122.5(4) . . ?
C28 C7 C26 118.7(4) . . ?
C9 C8 C13 117.1(4) . . ?
C9 C8 C35 121.2(5) . . ?
C13 C8 C35 121.7(5) . . ?
C8 C9 C6 121.6(4) . . ?
C7 C10 C12 118.6(4) . . ?
C7 C10 B2 121.0(4) . . ?
C12 C10 B2 120.4(4) . . ?
C21 C11 C3 120.5(4) . . ?
C21 C11 C30 119.6(4) . . ?
C3 C11 C30 119.8(4) . . ?
C23 C12 C10 119.8(4) . . ?
C23 C12 C33 118.4(4) . . ?
C10 C12 C33 121.8(4) . . ?
C8 C13 C4 123.0(4) . . ?
C17 C14 C16 116.8(4) . . ?
C17 C14 B2 121.8(4) . . ?
C16 C14 B2 121.0(4) . . ?
C24 C15 C2 123.3(4) . . ?
C27 C16 C14 119.9(4) . . ?
C27 C16 C29 119.1(4) . . ?
C14 C16 C29 121.0(4) . . ?
C20 C17 C14 120.8(5) . . ?
C20 C17 C31 118.0(4) . . ?
C14 C17 C31 121.1(4) . . ?
O1 B2 C14 116.2(4) . . ?
O1 B2 C10 118.7(4) . . ?
C14 B2 C10 125.1(4) . . ?
C17 C20 C34 122.9(5) . . ?
C11 C21 C24 122.1(5) . . ?
O1 B1 C3 118.8(4) . . ?
O1 B1 C5 118.3(4) . . ?
C3 B1 C5 122.6(4) . . ?
C12 C23 C25 121.8(5) . . ?
C15 C24 C21 117.2(4) . . ?
C15 C24 C36 122.8(5) . . ?
C21 C24 C36 120.1(5) . . ?
C28 C25 C23 118.2(5) . . ?
C28 C25 C39 122.3(6) . . ?
C23 C25 C39 119.5(6) . . ?
C16 C27 C34 123.6(5) . . ?
C25 C28 C7 122.9(5) . . ?
C27 C34 C20 116.0(5) . . ?
C27 C34 C38 123.1(6) . . ?
C20 C34 C38 120.9(6) . . ?

loop_
_geom_bond_atom_site_label_1
_geom_bond_atom_site_label_2
_geom_bond_distance
_geom_bond_site_symmetry_2
_geom_bond_publ_flag
O1 B2 1.340(5) . ?
O1 B1 1.348(6) . ?
C2 C15 1.372(6) . ?
C2 C3 1.424(6) . ?
C2 C19 1.503(6) . ?
C3 C11 1.412(6) . ?
C3 B1 1.543(7) . ?
C4 C13 1.388(6) . ?
C4 C5 1.394(6) . ?
C4 C37 1.500(6) . ?
C5 C6 1.375(6) . ?
C5 B1 1.596(6) . ?
C6 C9 1.406(6) . ?
C6 C32 1.503(6) . ?
C7 C10 1.393(6) . ?
C7 C28 1.410(7) . ?
C7 C26 1.486(7) . ?
C8 C9 1.367(6) . ?
C8 C13 1.368(6) . ?
C8 C35 1.506(6) . ?
C10 C12 1.421(6) . ?
C10 B2 1.582(7) . ?
C11 C21 1.374(6) . ?
C11 C30 1.497(6) . ?
C12 C23 1.371(6) . ?
C12 C33 1.507(6) . ?
C14 C17 1.395(6) . ?
C14 C16 1.416(6) . ?
C14 B2 1.570(7) . ?
C15 C24 1.368(7) . ?
C16 C27 1.368(6) . ?
C16 C29 1.499(7) . ?
C17 C20 1.365(7) . ?
C17 C31 1.530(7) . ?
C20 C34 1.385(7) . ?
C21 C24 1.393(7) . ?
C23 C25 1.393(7) . ?
C24 C36 1.488(7) . ?
C25 C28 1.344(8) . ?
C25 C39 1.514(8) . ?
C27 C34 1.369(7) . ?
C34 C38 1.499(7) . ?
